data_4516028
loop_
_publ_author_name
'Lan, Ping'
'Herlt, Anthony J.'
'Willis, Anthony C.'
'Taylor, Walter C.'
'Mander, Lewis N.'

_publ_section_title
;
 Structures of New Alkaloids from Rain Forest Trees <i>Galbulimima
 belgraveana</i> and <i>Galbulimima baccata</i> in Papua New Guinea,
 Indonesia, and Northern Australia.
;
_journal_issue 2
_journal_name_full 'ACS omega'
_journal_page_first 1912
_journal_page_last 1921
_journal_paper_doi 10.1021/acsomega.7b02065
_journal_volume 3
_journal_year 2018
_chemical_absolute_configuration ad
_chemical_compound_source local
_chemical_formula_moiety 'C21 H31 N O2, 0.512(H2 O), 0.488(C H4 O)'
_chemical_formula_sum 'C21.488 H33.976 N O3'
_chemical_formula_weight 354.35
_space_group_IT_number 19
_space_group_name_Hall 'P 2ac 2ab'
_space_group_name_H-M_alt 'P 21 21 21'
_symmetry_cell_setting orthorhombic
_symmetry_space_group_name_Hall 'P 2ac 2ab'
_symmetry_space_group_name_H-M 'P 21 21 21'
_atom_sites_solution_hydrogens difmap
_atom_sites_solution_primary direct
_audit_creation_date 15-05-12
_audit_creation_method CRYSTALS_ver_14.40
_audit_update_record
;
2015-05-12 - Report on C21.488 H33.976 N O3
             by Anthony C. Willis
             for   Ping Lan and Lew Mander

2015-05-12 - passes checkcif tests with warnings  
;
_cell_angle_alpha 90
_cell_angle_beta 90
_cell_angle_gamma 90
_cell_formula_units_Z 4
_cell_length_a 7.8673(2)
_cell_length_b 9.5188(2)
_cell_length_c 26.3409(5)
_cell_measurement_reflns_used 11379
_cell_measurement_temperature 150
_cell_measurement_theta_max 72
_cell_measurement_theta_min 3
_cell_volume 1972.60(8)
_computing_cell_refinement 'CrysAlisPro (Agilent Technologies, 2015)'
_computing_data_collection
;
CrysAlisPro, Agilent Technologies,
Version 1.171.37.35h (release 09-02-2015 CrysAlis171 .NET)
(compiled Feb 9 2015,16:26:32)
;
_computing_data_reduction 'CrysAlisPro (Agilent Technologies, 2015)'
_computing_molecular_graphics 'PLATON (Spek, 2008)'
_computing_publication_material 'CRYSTALS (Betteridge et al., 2003)'
_computing_structure_refinement 'CRYSTALS (Betteridge et al., 2003)'
_computing_structure_solution 'SIR92 (Altomare et al., 1994)'
_diffrn_ambient_temperature 150
_diffrn_measured_fraction_theta_full 0.999
_diffrn_measured_fraction_theta_max 0.999
_diffrn_measurement_device Area
_diffrn_measurement_device_type 'SuperNova, Dual, Cu at zero, EosS2'
_diffrn_measurement_method \w
_diffrn_radiation_monochromator mirror
_diffrn_radiation_source 'Supernova (Cu) X-ray Source'
_diffrn_radiation_type 'Cu K\a'
_diffrn_radiation_wavelength 1.54184
_diffrn_reflns_av_R_equivalents 0.024
_diffrn_reflns_limit_h_max 9
_diffrn_reflns_limit_h_min -9
_diffrn_reflns_limit_k_max 11
_diffrn_reflns_limit_k_min -11
_diffrn_reflns_limit_l_max 32
_diffrn_reflns_limit_l_min -32
_diffrn_reflns_number 23772
_diffrn_reflns_theta_full 72.283
_diffrn_reflns_theta_max 72.283
_diffrn_reflns_theta_min 4.940
_diffrn_standards_number 0
_exptl_absorpt_coefficient_mu 0.616
_exptl_absorpt_correction_T_max 0.92
_exptl_absorpt_correction_T_min 0.82
_exptl_absorpt_correction_type multi-scan
_exptl_absorpt_process_details
;
CrysAlisPro, Agilent Technologies,
Version 1.171.37.35h (release 09-02-2015 CrysAlis171 .NET)
(compiled Feb 9 2015,16:26:32)
Empirical absorption correction using spherical harmonics,
 implemented in SCALE3 ABSPACK scaling algorithm.
;
_exptl_crystal_colour colourless
_exptl_crystal_density_diffrn 1.193
_exptl_crystal_density_method 'not measured'
_exptl_crystal_description block
_exptl_crystal_F_000 775.634
_exptl_crystal_size_max 0.222
_exptl_crystal_size_mid 0.160
_exptl_crystal_size_min 0.136
_refine_diff_density_max 0.11
_refine_diff_density_min -0.13
_refine_ls_abs_structure_details 'Flack (1983), 1637 Friedel-pairs'
_refine_ls_abs_structure_Flack 0.04(18)
_refine_ls_extinction_method None
_refine_ls_goodness_of_fit_ref 1.0016
_refine_ls_hydrogen_treatment mixed
_refine_ls_matrix_type full
_refine_ls_number_parameters 249
_refine_ls_number_reflns 3889
_refine_ls_number_restraints 19
_refine_ls_R_factor_all 0.0324
_refine_ls_R_factor_gt 0.0313
_refine_ls_shift/su_max 0.0030591
_refine_ls_shift/su_mean 0.0003137
_refine_ls_structure_factor_coef Fsqd
_refine_ls_weighting_details
;
 Method= Modified Sheldrick 
 w=1/[\s^2^(F^2^) + ( 0.04P)^2^ + 0.37P] 
 ,where P=(max(Fo^2^,0) + 2Fc^2^)/3 
;
_refine_ls_weighting_scheme calc
_refine_ls_wR_factor_all 0.0785
_refine_ls_wR_factor_gt 0.0776
_refine_ls_wR_factor_ref 0.0785
_reflns_limit_h_max 9
_reflns_limit_h_min -9
_reflns_limit_k_max 11
_reflns_limit_k_min 0
_reflns_limit_l_max 32
_reflns_limit_l_min 0
_reflns_number_gt 3769
_reflns_number_total 3889
_reflns_threshold_expression I>2.0\s(I)
_oxford_diffrn_Wilson_B_factor 3.03
_oxford_diffrn_Wilson_scale 0.02
_oxford_refine_ls_r_factor_ref 0.0324
_oxford_refine_ls_scale 7.96(17)
_oxford_reflns_number_all 3889
_oxford_reflns_threshold_expression_ref I>-10.0\s(I)
_oxford_structure_analysis_title 'Z:\man1501SN\Tony_man1501SN_data At 17:44 on'
_cod_data_source_file 17.cif
_cod_data_source_block man1501SN
_cod_original_sg_symbol_Hall 'P 2ac 2ab '
_cod_original_sg_symbol_H-M 'P 21 21 21 '
_cod_database_code 4516028

loop_
_symmetry_equiv_pos_as_xyz
x,y,z
x+1/2,-y+1/2,-z
-x,y+1/2,-z+1/2
-x+1/2,-y,z+1/2

loop_
_atom_site_label
_atom_site_type_symbol
_atom_site_fract_x
_atom_site_fract_y
_atom_site_fract_z
_atom_site_U_iso_or_equiv
_atom_site_occupancy
_atom_site_adp_type
_atom_site_refinement_flags_posn
_atom_site_refinement_flags_adp
_atom_site_refinement_flags_occupancy
C1 C 0.51699(17) 0.84784(13) 0.55362(5) 0.0342 1.0000 Uani . . .
C2 C 0.50087(16) 0.72909(13) 0.58008(5) 0.0315 1.0000 Uani . . .
C3 C 0.62192(17) 0.66470(14) 0.61559(5) 0.0357 1.0000 Uani . . .
O4 O 0.77265(13) 0.68549(11) 0.62094(4) 0.0484 1.0000 Uani . . .
O5 O 0.53583(12) 0.57318(9) 0.64580(4) 0.0364 1.0000 Uani . . .
C6 C 0.35548(17) 0.55936(13) 0.63095(5) 0.0329 1.0000 Uani . . .
C7 C 0.3254(2) 0.40482(14) 0.61919(6) 0.0458 1.0000 Uani . . .
C8 C 0.33416(17) 0.65596(12) 0.58408(5) 0.0309 1.0000 Uani . . .
C9 C 0.23584(16) 0.62124(12) 0.67236(5) 0.0310 1.0000 Uani . . .
C10 C 0.30424(19) 0.61988(13) 0.72682(5) 0.0344 1.0000 Uani . . .
N11 N 0.17581(16) 0.68532(11) 0.76035(4) 0.0341 1.0000 Uani . . .
C12 C 0.2339(2) 0.69950(16) 0.81351(5) 0.0427 1.0000 Uani . . .
C13 C 0.0969(2) 0.77414(18) 0.84383(5) 0.0504 1.0000 Uani . . .
C14 C 0.2687(3) 0.55307(19) 0.83471(6) 0.0622 1.0000 Uani . . .
C15 C 0.3989(3) 0.4763(2) 0.80204(7) 0.0725 1.0000 Uani . . .
C16 C 0.3413(3) 0.47203(16) 0.74682(6) 0.0554 1.0000 Uani . . .
C17 C 0.19196(16) 0.76966(12) 0.65349(4) 0.0287 1.0000 Uani . . .
C18 C 0.19020(16) 0.76144(13) 0.59530(4) 0.0285 1.0000 Uani . . .
C19 C 0.21429(16) 0.90532(13) 0.56907(4) 0.0297 1.0000 Uani . . .
C20 C 0.05037(18) 0.96007(15) 0.54569(5) 0.0355 1.0000 Uani . . .
C21 C 0.0728(2) 1.10529(15) 0.52206(5) 0.0430 1.0000 Uani . . .
C22 C 0.2177(2) 1.10701(15) 0.48353(5) 0.0430 1.0000 Uani . . .
C23 C 0.3827(2) 1.05182(15) 0.50626(5) 0.0404 1.0000 Uani . . .
C24 C 0.35988(17) 0.90456(14) 0.52888(4) 0.0324 1.0000 Uani . . .
C25 C -0.2132(5) 0.5874(4) 0.74160(17) 0.0493 0.489(3) Uani D U P
O26 O -0.0847(3) 0.5043(3) 0.76119(10) 0.0475 0.489(3) Uani D U P
O27 O -0.1645(4) 0.5355(3) 0.74793(10) 0.0488 0.511(3) Uani . U P
H111 H 0.152(2) 0.7702(18) 0.7490(6) 0.0386 1.0000 Uiso . . .
H11 H 0.6243 0.8966 0.5513 0.0393 1.0000 Uiso R . .
H71 H 0.2084 0.3905 0.6059 0.0658 1.0000 Uiso R . .
H72 H 0.3394 0.3456 0.6494 0.0658 1.0000 Uiso R . .
H73 H 0.4054 0.3731 0.5935 0.0663 1.0000 Uiso R . .
H81 H 0.3097 0.6014 0.5519 0.0351 1.0000 Uiso R . .
H91 H 0.1270 0.5661 0.6714 0.0358 1.0000 Uiso R . .
H101 H 0.4115 0.6747 0.7280 0.0379 1.0000 Uiso R . .
H121 H 0.3450 0.7583 0.8152 0.0496 1.0000 Uiso R . .
H131 H 0.1291 0.7871 0.8786 0.0749 1.0000 Uiso R . .
H132 H 0.0744 0.8697 0.8300 0.0732 1.0000 Uiso R . .
H133 H -0.0132 0.7187 0.8424 0.0738 1.0000 Uiso R . .
H141 H 0.3139 0.5633 0.8705 0.0724 1.0000 Uiso R . .
H142 H 0.1606 0.4966 0.8370 0.0730 1.0000 Uiso R . .
H151 H 0.5117 0.5265 0.8051 0.0863 1.0000 Uiso R . .
H152 H 0.4124 0.3814 0.8137 0.0858 1.0000 Uiso R . .
H161 H 0.2394 0.4144 0.7439 0.0638 1.0000 Uiso R . .
H162 H 0.4322 0.4285 0.7266 0.0633 1.0000 Uiso R . .
H171 H 0.2790 0.8377 0.6648 0.0330 1.0000 Uiso R . .
H172 H 0.0816 0.8065 0.6665 0.0340 1.0000 Uiso R . .
H181 H 0.0776 0.7194 0.5845 0.0333 1.0000 Uiso R . .
H191 H 0.2525 0.9746 0.5952 0.0346 1.0000 Uiso R . .
H201 H -0.0436 0.9618 0.5709 0.0423 1.0000 Uiso R . .
H202 H 0.0114 0.8936 0.5183 0.0411 1.0000 Uiso R . .
H211 H 0.1027 1.1738 0.5481 0.0504 1.0000 Uiso R . .
H212 H -0.0340 1.1358 0.5055 0.0514 1.0000 Uiso R . .
H221 H 0.2364 1.2034 0.4715 0.0504 1.0000 Uiso R . .
H222 H 0.1859 1.0467 0.4547 0.0508 1.0000 Uiso R . .
H231 H 0.4253 1.1157 0.5328 0.0484 1.0000 Uiso R . .
H232 H 0.4728 1.0481 0.4800 0.0477 1.0000 Uiso R . .
H241 H 0.3243 0.8398 0.5011 0.0359 1.0000 Uiso R . .
H261 H -0.0001 0.5508 0.7625 0.0591 0.4880 Uiso R . .
H251 H -0.3149 0.5339 0.7397 0.0601 0.4880 Uiso R . .
H252 H -0.2305 0.6663 0.7631 0.0601 0.4880 Uiso R . .
H253 H -0.1827 0.6187 0.7086 0.0601 0.4880 Uiso R . .
H271 H -0.0749 0.5741 0.7514 0.0581 0.5120 Uiso R . .
H272 H -0.1999 0.5426 0.7196 0.0581 0.5120 Uiso R . .

loop_
_atom_site_aniso_label
_atom_site_aniso_U_11
_atom_site_aniso_U_22
_atom_site_aniso_U_33
_atom_site_aniso_U_23
_atom_site_aniso_U_13
_atom_site_aniso_U_12
C1 0.0391(7) 0.0307(6) 0.0328(6) -0.0073(5) 0.0118(5) -0.0099(5)
C2 0.0349(6) 0.0277(6) 0.0319(6) -0.0081(5) 0.0125(5) -0.0035(5)
C3 0.0364(7) 0.0279(6) 0.0427(7) -0.0058(5) 0.0152(6) -0.0013(5)
O4 0.0363(5) 0.0449(6) 0.0640(7) -0.0001(5) 0.0122(5) -0.0012(4)
O5 0.0371(5) 0.0310(5) 0.0410(5) -0.0001(4) 0.0137(4) 0.0012(4)
C6 0.0364(6) 0.0252(6) 0.0371(7) -0.0048(5) 0.0124(5) -0.0037(5)
C7 0.0583(9) 0.0245(6) 0.0545(8) -0.0097(6) 0.0239(7) -0.0055(6)
C8 0.0387(7) 0.0257(6) 0.0281(6) -0.0078(5) 0.0111(5) -0.0071(5)
C9 0.0374(6) 0.0231(5) 0.0325(6) -0.0021(5) 0.0132(5) -0.0033(5)
C10 0.0446(7) 0.0270(6) 0.0316(6) 0.0081(5) 0.0150(5) 0.0073(6)
N11 0.0484(7) 0.0258(5) 0.0281(5) 0.0050(4) 0.0125(5) 0.0081(5)
C12 0.0578(9) 0.0429(7) 0.0276(6) 0.0108(5) 0.0109(6) 0.0143(7)
C13 0.0724(11) 0.0522(9) 0.0266(6) 0.0012(6) 0.0095(7) 0.0205(8)
C14 0.0900(13) 0.0567(10) 0.0400(8) 0.0258(7) 0.0291(9) 0.0338(10)
C15 0.1051(16) 0.0625(11) 0.0499(9) 0.0344(9) 0.0341(10) 0.0497(11)
C16 0.0830(13) 0.0327(7) 0.0506(9) 0.0173(6) 0.0350(9) 0.0243(8)
C17 0.0344(6) 0.0276(6) 0.0243(5) -0.0025(4) 0.0052(5) 0.0007(5)
C18 0.0312(6) 0.0300(6) 0.0244(5) -0.0051(5) 0.0043(5) -0.0046(5)
C19 0.0393(7) 0.0285(6) 0.0212(5) -0.0062(4) 0.0027(5) -0.0051(5)
C20 0.0404(7) 0.0402(7) 0.0260(6) -0.0036(5) 0.0013(5) -0.0009(6)
C21 0.0597(9) 0.0384(7) 0.0309(6) -0.0016(6) -0.0007(6) 0.0050(7)
C22 0.0638(9) 0.0358(7) 0.0294(6) 0.0017(5) 0.0007(6) -0.0080(7)
C23 0.0527(8) 0.0354(7) 0.0331(7) 0.0005(5) 0.0052(6) -0.0111(6)
C24 0.0418(7) 0.0302(6) 0.0253(5) -0.0045(5) 0.0073(5) -0.0075(5)
C25 0.0505(15) 0.0418(13) 0.0555(12) 0.0092(11) -0.0031(11) -0.0048(12)
O26 0.0491(15) 0.0397(12) 0.0537(11) 0.0099(9) -0.0025(10) -0.0052(10)
O27 0.0504(15) 0.0419(13) 0.0541(11) 0.0091(10) -0.0021(10) -0.0060(11)

loop_
_atom_type_symbol
_atom_type_scat_dispersion_real
_atom_type_scat_dispersion_imag
_atom_type_scat_Cromer_Mann_a1
_atom_type_scat_Cromer_Mann_b1
_atom_type_scat_Cromer_Mann_a2
_atom_type_scat_Cromer_Mann_b2
_atom_type_scat_Cromer_Mann_a3
_atom_type_scat_Cromer_Mann_b3
_atom_type_scat_Cromer_Mann_a4
_atom_type_scat_Cromer_Mann_b4
_atom_type_scat_Cromer_Mann_c
_atom_type_scat_source
C 0.0181 0.0091 2.3100 20.8439 1.0200 10.2075 1.5886 0.5687 0.8650 51.6512 0.2156 'International Tables Vol C 4.2.6.8 and 6.1.1.4'
H 0.0000 0.0000 0.4930 10.5109 0.3229 26.1257 0.1402 3.1424 0.0408 57.7998 0.0030 'International Tables Vol C 4.2.6.8 and 6.1.1.4'
N 0.0311 0.0180 12.2126 0.0057 3.1322 9.8933 2.0125 28.9975 1.1663 0.5826 -11.5290 'International Tables Vol C 4.2.6.8 and 6.1.1.4'
O 0.0492 0.0322 3.0485 13.2771 2.2868 5.7011 1.5463 0.3239 0.8670 32.9089 0.2508 'International Tables Vol C 4.2.6.8 and 6.1.1.4'

loop_
_geom_angle_atom_site_label_1
_geom_angle_atom_site_label_2
_geom_angle_atom_site_label_3
_geom_angle
_geom_angle_publ_flag
C2 C1 C24 117.02(12) yes
C2 C1 H11 121.5 no
C24 C1 H11 121.4 no
C1 C2 C3 128.66(12) yes
C1 C2 C8 121.13(13) yes
C3 C2 C8 109.33(11) yes
C2 C3 O4 129.87(13) yes
C2 C3 O5 108.48(11) yes
O4 C3 O5 121.63(14) yes
C3 O5 C6 112.35(10) yes
O5 C6 C7 106.81(11) yes
O5 C6 C8 105.20(10) yes
C7 C6 C8 113.26(11) yes
O5 C6 C9 111.19(10) yes
C7 C6 C9 114.49(10) yes
C8 C6 C9 105.57(10) yes
C6 C7 H71 110.4 no
C6 C7 H72 111.9 no
H71 C7 H72 108.1 no
C6 C7 H73 109.9 no
H71 C7 H73 108.2 no
H72 C7 H73 108.3 no
C6 C8 C2 103.81(11) yes
C6 C8 C18 108.26(9) yes
C2 C8 C18 110.86(10) yes
C6 C8 H81 112.5 no
C2 C8 H81 110.4 no
C18 C8 H81 110.8 no
C6 C9 C10 116.14(11) yes
C6 C9 C17 104.90(9) yes
C10 C9 C17 112.92(10) yes
C6 C9 H91 107.5 no
C10 C9 H91 108.6 no
C17 C9 H91 106.3 no
C9 C10 N11 108.39(11) yes
C9 C10 C16 113.38(12) yes
N11 C10 C16 108.17(10) yes
C9 C10 H101 108.9 no
N11 C10 H101 109.9 no
C16 C10 H101 108.1 no
C10 N11 C12 113.11(11) yes
C10 N11 H111 109.4(10) no
C12 N11 H111 107.6(10) no
N11 C12 C13 108.74(12) yes
N11 C12 C14 108.57(13) yes
C13 C12 C14 111.24(11) yes
N11 C12 H121 110.5 no
C13 C12 H121 108.8 no
C14 C12 H121 109.0 no
C12 C13 H131 112.0 no
C12 C13 H132 111.2 no
H131 C13 H132 106.2 no
C12 C13 H133 110.1 no
H131 C13 H133 109.1 no
H132 C13 H133 108.1 no
C12 C14 C15 110.58(12) yes
C12 C14 H141 108.4 no
C15 C14 H141 109.6 no
C12 C14 H142 111.0 no
C15 C14 H142 110.1 no
H141 C14 H142 107.0 no
C14 C15 C16 110.62(15) yes
C14 C15 H151 108.6 no
C16 C15 H151 110.4 no
C14 C15 H152 110.2 no
C16 C15 H152 108.2 no
H151 C15 H152 108.8 no
C10 C16 C15 111.12(14) yes
C10 C16 H161 109.5 no
C15 C16 H161 109.6 no
C10 C16 H162 109.9 no
C15 C16 H162 108.1 no
H161 C16 H162 108.6 no
C9 C17 C18 106.15(9) yes
C9 C17 H171 110.5 no
C18 C17 H171 109.9 no
C9 C17 H172 114.0 no
C18 C17 H172 110.8 no
H171 C17 H172 105.6 no
C8 C18 C17 102.59(10) yes
C8 C18 C19 113.65(10) yes
C17 C18 C19 113.59(9) yes
C8 C18 H181 109.4 no
C17 C18 H181 107.9 no
C19 C18 H181 109.4 no
C18 C19 C20 112.37(10) yes
C18 C19 C24 112.91(10) yes
C20 C19 C24 110.44(10) yes
C18 C19 H191 108.3 no
C20 C19 H191 107.9 no
C24 C19 H191 104.4 no
C19 C20 C21 112.17(12) yes
C19 C20 H201 111.5 no
C21 C20 H201 110.1 no
C19 C20 H202 109.4 no
C21 C20 H202 108.2 no
H201 C20 H202 105.3 no
C20 C21 C22 111.55(12) yes
C20 C21 H211 110.3 no
C22 C21 H211 106.3 no
C20 C21 H212 110.3 no
C22 C21 H212 109.7 no
H211 C21 H212 108.6 no
C21 C22 C23 111.80(11) yes
C21 C22 H221 109.7 no
C23 C22 H221 108.8 no
C21 C22 H222 108.5 no
C23 C22 H222 108.5 no
H221 C22 H222 109.5 no
C22 C23 C24 111.62(11) yes
C22 C23 H231 110.9 no
C24 C23 H231 109.1 no
C22 C23 H232 110.3 no
C24 C23 H232 108.8 no
H231 C23 H232 105.9 no
C23 C24 C19 110.20(11) yes
C23 C24 C1 113.71(11) yes
C19 C24 C1 108.20(10) yes
C23 C24 H241 108.3 no
C19 C24 H241 107.1 no
C1 C24 H241 109.1 no
O26 C25 H251 109.2 no
O26 C25 H252 109.6 no
H251 C25 H252 109.5 no
O26 C25 H253 109.7 no
H251 C25 H253 109.5 no
H252 C25 H253 109.5 no
C25 O26 H261 107.9 no
H271 O27 H272 112.0 no

loop_
_geom_bond_atom_site_label_1
_geom_bond_atom_site_label_2
_geom_bond_distance
_geom_bond_publ_flag
C1 C2 1.3340(18) yes
C1 C24 1.4979(19) yes
C1 H11 0.966 no
C2 C3 1.469(2) yes
C2 C8 1.4886(17) yes
C3 O4 1.2105(17) yes
C3 O5 1.3604(16) yes
O5 C6 1.4777(16) yes
C6 C7 1.5218(17) yes
C6 C8 1.5486(18) yes
C6 C9 1.5565(16) yes
C7 H71 0.994 no
C7 H72 0.981 no
C7 H73 0.972 no
C8 C18 1.5422(18) yes
C8 H81 1.012 no
C9 C10 1.5322(18) yes
C9 C17 1.5369(16) yes
C9 H91 1.005 no
C10 N11 1.4794(16) yes
C10 C16 1.5308(17) yes
C10 H101 0.992 no
N11 C12 1.4792(18) yes
N11 H111 0.882(17) no
C12 C13 1.518(2) yes
C12 C14 1.5263(19) yes
C12 H121 1.039 no
C13 H131 0.959 no
C13 H132 0.996 no
C13 H133 1.015 no
C14 C15 1.524(2) yes
C14 H141 1.011 no
C14 H142 1.008 no
C15 C16 1.524(3) yes
C15 H151 1.011 no
C15 H152 0.960 no
C16 H161 0.974 no
C16 H162 0.983 no
C17 C18 1.5348(15) yes
C17 H171 0.988 no
C17 H172 0.997 no
C18 C19 1.5455(17) yes
C18 H181 1.013 no
C19 C20 1.5213(18) yes
C19 C24 1.5597(16) yes
C19 H191 0.999 no
C20 C21 1.526(2) yes
C20 H201 0.994 no
C20 H202 1.008 no
C21 C22 1.526(2) yes
C21 H211 0.976 no
C21 H212 0.991 no
C22 C23 1.523(2) yes
C22 H221 0.982 no
C22 H222 0.983 no
C23 C24 1.5337(18) yes
C23 H231 0.986 no
C23 H232 0.992 no
C24 H241 0.996 no
C25 O26 1.384(4) yes
C25 H251 0.950 no
C25 H252 0.950 no
C25 H253 0.950 no
O26 H261 0.800 no
O27 H271 0.800 no
O27 H272 0.800 no

loop_
_geom_contact_atom_site_label_1
_geom_contact_atom_site_label_2
_geom_contact_distance
_geom_contact_site_symmetry_2
_geom_contact_publ_flag
O4 C25 3.315(5) 1_655 no
O5 C25 3.207(4) 1_655 no
O5 C16 3.217(2) . no
O26 C16 3.387(3) . no
O26 N11 3.171(3) 3_546 no
O26 C17 3.279(3) 3_546 no
O26 N11 2.678(3) . no
O26 C14 3.420(3) . no
O26 C12 3.411(3) . no
O26 C10 3.375(3) . no
O27 N11 3.051(3) . no
N11 C25 3.237(4) . no
C7 C16 3.425(2) . no

loop_
_geom_hbond_atom_site_label_D
_geom_hbond_atom_site_label_H
_geom_hbond_atom_site_label_A
_geom_hbond_site_symmetry_A
_geom_hbond_angle_DHA
_geom_hbond_distance_DH
_geom_hbond_distance_HA
_geom_hbond_distance_DA
_geom_hbond_publ_flag
N11 H111 O26 3_556 167.0(14) 0.882(17) 2.305(17) 3.171(2) yes
N11 H111 O27 3_556 153.6(13) 0.882(17) 2.529(17) 3.342(2) yes
O26 H261 N11 . 170 0.80 1.89 2.678(2) yes
O27 H271 N11 . 179 0.80 2.25 3.051(2) yes

loop_
_geom_torsion_atom_site_label_1
_geom_torsion_atom_site_label_2
_geom_torsion_atom_site_label_3
_geom_torsion_atom_site_label_4
_geom_torsion
_geom_torsion_publ_flag
C3 O5 C6 C8 1.23(13) no
C3 O5 C6 C9 -112.59(11) no
C6 O5 C3 O4 -177.29(12) no
C6 O5 C3 C2 4.56(14) no
C3 O5 C6 C7 121.86(12) no
C12 N11 C10 C16 61.04(15) no
C10 N11 C12 C14 -61.68(16) no
C12 N11 C10 C9 -175.64(10) no
C10 N11 C12 C13 177.15(11) no
C24 C1 C2 C8 0.76(18) no
C2 C1 C24 C23 171.13(11) no
C24 C1 C2 C3 -167.30(12) no
C2 C1 C24 C19 48.35(15) no
C1 C2 C3 O4 -17.6(2) no
C3 C2 C8 C18 125.17(11) no
C1 C2 C3 O5 160.36(13) no
C3 C2 C8 C6 9.13(13) no
C1 C2 C8 C6 -161.01(12) no
C1 C2 C8 C18 -44.97(17) no
C8 C2 C3 O4 173.22(14) no
C8 C2 C3 O5 -8.82(14) no
C7 C6 C8 C18 119.56(12) no
C7 C6 C8 C2 -122.58(12) no
O5 C6 C9 C10 -27.34(14) no
O5 C6 C8 C2 -6.28(12) no
O5 C6 C8 C18 -124.14(10) no
C7 C6 C9 C17 -140.77(11) no
C8 C6 C9 C10 -140.91(11) no
C9 C6 C8 C2 111.40(11) no
C9 C6 C8 C18 -6.46(13) no
C7 C6 C9 C10 93.82(14) no
O5 C6 C9 C17 98.07(11) no
C8 C6 C9 C17 -15.51(13) no
C6 C8 C18 C17 25.69(12) no
C2 C8 C18 C17 -87.57(12) no
C2 C8 C18 C19 35.49(14) no
C6 C8 C18 C19 148.74(10) no
C17 C9 C10 N11 57.45(13) no
C6 C9 C10 C16 -61.22(17) no
C10 C9 C17 C18 159.64(11) no
C6 C9 C10 N11 178.68(10) no
C6 C9 C17 C18 32.24(12) no
C17 C9 C10 C16 177.56(13) no
C9 C10 C16 C15 -176.65(15) no
N11 C10 C16 C15 -56.4(2) no
N11 C12 C14 C15 57.06(19) no
C13 C12 C14 C15 176.68(15) no
C12 C14 C15 C16 -55.1(2) no
C14 C15 C16 C10 55.0(2) no
C9 C17 C18 C8 -35.62(12) no
C9 C17 C18 C19 -158.71(10) no
C8 C18 C19 C20 136.60(11) no
C8 C18 C19 C24 10.85(14) no
C17 C18 C19 C20 -106.61(12) no
C17 C18 C19 C24 127.65(11) no
C18 C19 C20 C21 177.26(10) no
C24 C19 C20 C21 -55.67(14) no
C18 C19 C24 C1 -52.37(13) no
C18 C19 C24 C23 -177.24(10) no
C20 C19 C24 C1 -179.14(11) no
C20 C19 C24 C23 55.99(13) no
C19 C20 C21 C22 54.61(15) no
C20 C21 C22 C23 -53.75(15) no
C21 C22 C23 C24 55.23(15) no
C22 C23 C24 C1 -177.67(11) no
C22 C23 C24 C19 -56.00(13) no
